data_2206970
loop_
_publ_author_name
'Liang, Zu-Pei'
'Li, Jian'
'Li, Gao-Ning'
'Cao, Chang-Qing'
'Wang, Guang-Jian'

_publ_section_title 2-[(<i>Z</i>)-(1-Naphthyl)methylene]benzimidazo[2,1-<i>b</i>]thiazol-3(2<i>H</i>)-one
_journal_coeditor_code HG6233
_journal_issue 10
_journal_name_full 'Acta Crystallographica Section E'
_journal_page_first o3166
_journal_page_last o3167
_journal_paper_doi 10.1107/S1600536805027613
_journal_volume 61
_journal_year 2005
_chemical_formula_iupac 'C20 H12 N2 O S'
_chemical_formula_moiety 'C20 H12 N2 O S'
_chemical_formula_sum 'C20 H12 N2 O S'
_chemical_formula_weight 328.38
_chemical_name_systematic
;
2-[(Z)-(1-Naphthyl)methylene]benzimidazo[2,1-b]thiazol-3(2H)-one
;
_space_group_IT_number 14
_symmetry_cell_setting monoclinic
_symmetry_space_group_name_Hall '-P 2ybc'
_symmetry_space_group_name_H-M 'P 1 21/c 1'
_cell_angle_alpha 90.00
_cell_angle_beta 95.406(4)
_cell_angle_gamma 90.00
_cell_formula_units_Z 4
_cell_length_a 6.8627(16)
_cell_length_b 7.9031(19)
_cell_length_c 27.010(6)
_cell_measurement_reflns_used 894
_cell_measurement_temperature 90(2)
_cell_measurement_theta_max 25.35
_cell_measurement_theta_min 2.98
_cell_volume 1458.4(6)
_computing_cell_refinement SMART
_computing_data_collection 'SMART (Bruker, 1997)'
_computing_data_reduction 'SAINT (Bruker, 1997)'
_computing_molecular_graphics 'SHELXTL (Bruker, 1997)'
_computing_publication_material SHELXTL
_computing_structure_refinement 'SHELXL97 (Sheldrick, 1997)'
_computing_structure_solution 'SHELXS97 (Sheldrick, 1997)'
_diffrn_ambient_temperature 90(2)
_diffrn_measured_fraction_theta_full 0.998
_diffrn_measured_fraction_theta_max 0.998
_diffrn_measurement_device_type 'Bruker SMART CCD area-detector'
_diffrn_measurement_method '\f and \w'
_diffrn_radiation_monochromator graphite
_diffrn_radiation_source 'fine-focus sealed tube'
_diffrn_radiation_type MoK\a
_diffrn_radiation_wavelength 0.71073
_diffrn_reflns_av_R_equivalents 0.0705
_diffrn_reflns_av_sigmaI/netI 0.0705
_diffrn_reflns_limit_h_max 8
_diffrn_reflns_limit_h_min -8
_diffrn_reflns_limit_k_max 8
_diffrn_reflns_limit_k_min -10
_diffrn_reflns_limit_l_max 35
_diffrn_reflns_limit_l_min -28
_diffrn_reflns_number 8139
_diffrn_reflns_theta_full 27.87
_diffrn_reflns_theta_max 27.87
_diffrn_reflns_theta_min 2.69
_diffrn_standards_decay_% 0
_diffrn_standards_interval_count 0
_diffrn_standards_interval_time 0
_diffrn_standards_number 0
_exptl_absorpt_coefficient_mu 0.231
_exptl_absorpt_correction_T_max 0.998
_exptl_absorpt_correction_T_min 0.980
_exptl_absorpt_correction_type multi-scan
_exptl_absorpt_process_details '(SADABS; Bruker, 1997)'
_exptl_crystal_colour yellow
_exptl_crystal_density_diffrn 1.496
_exptl_crystal_density_method 'not measured'
_exptl_crystal_description plate
_exptl_crystal_F_000 680
_exptl_crystal_size_max 0.04
_exptl_crystal_size_mid 0.04
_exptl_crystal_size_min 0.01
_refine_diff_density_max 0.335
_refine_diff_density_min -0.346
_refine_ls_extinction_method none
_refine_ls_goodness_of_fit_ref 0.945
_refine_ls_hydrogen_treatment constr
_refine_ls_matrix_type full
_refine_ls_number_parameters 217
_refine_ls_number_reflns 3432
_refine_ls_number_restraints 0
_refine_ls_restrained_S_all 0.945
_refine_ls_R_factor_all 0.1088
_refine_ls_R_factor_gt 0.0488
_refine_ls_shift/su_max 0.000
_refine_ls_shift/su_mean 0.000
_refine_ls_structure_factor_coef Fsqd
_refine_ls_weighting_details 'calc w = 1/[\s^2^(Fo^2^)+(0.0394P)^2^] where P = (Fo^2^+2Fc^2^)/3'
_refine_ls_weighting_scheme calc
_refine_ls_wR_factor_ref 0.1091
_reflns_number_gt 1989
_reflns_number_total 3432
_reflns_threshold_expression I>2\s(I)
_cod_data_source_file hg6233.cif
_cod_data_source_block I
_cod_depositor_comments
;
The following automatic conversions were performed:
'_symmetry_cell_setting' value 'Monoclinic' changed to 'monoclinic'
according to '/home/saulius/struct/CIF-dictionaries/cif_core.dic'
dictionary named 'cif_core.dic' version 2.4.1 from 2010-06-29.

Automatic conversion script
Id: cif_fix_enum 1527 2010-12-29 10:47:43Z saulius 

The following automatic conversions were performed:

'_symmetry_cell_setting' value 'Monoclinic' changed to 'monoclinic'
according to /home/saulius/struct/CIF-dictionaries/cif_core.dic
dictionary named 'cif_core.dic' version 2.4.1 from 2010-06-29.

Automatic conversion script
Id: cif_fix_values 1715 2011-07-08 13:25:40Z adriana 
;
_cod_original_sg_symbol_H-M 'P 21/c'
_cod_database_code 2206970
_cod_database_fobs_code 2206970

loop_
_symmetry_equiv_pos_as_xyz
'x, y, z'
'-x, y+1/2, -z+1/2'
'-x, -y, -z'
'x, -y-1/2, z-1/2'

loop_
_atom_site_label
_atom_site_fract_x
_atom_site_fract_y
_atom_site_fract_z
_atom_site_U_iso_or_equiv
_atom_site_adp_type
_atom_site_calc_flag
_atom_site_refinement_flags
_atom_site_occupancy
_atom_site_type_symbol
C1 -0.1244(4) 0.3340(3) -0.02914(9) 0.0133(6) Uani d . 1 C
C2 -0.3138(4) 0.3939(3) -0.03455(10) 0.0157(5) Uani d . 1 C
H2 -0.4016 0.3755 -0.0099 0.019 Uiso calc R 1 H
C3 -0.3695(4) 0.4823(3) -0.07788(10) 0.0176(6) Uani d . 1 C
H3 -0.4989 0.5257 -0.0833 0.021 Uiso calc R 1 H
C4 -0.2387(4) 0.5086(3) -0.11379(10) 0.0179(6) Uani d . 1 C
H4 -0.2811 0.5710 -0.1429 0.022 Uiso calc R 1 H
C5 -0.0492(4) 0.4466(3) -0.10822(10) 0.0175(6) Uani d . 1 C
H5 0.0378 0.4639 -0.1331 0.021 Uiso calc R 1 H
C6 0.0087(4) 0.3581(3) -0.06499(9) 0.0136(6) Uani d . 1 C
C7 0.1659(4) 0.2148(3) -0.00776(9) 0.0135(6) Uani d . 1 C
C8 -0.0527(4) 0.1745(3) 0.05420(9) 0.0138(6) Uani d . 1 C
C9 0.1285(3) 0.0860(3) 0.07529(9) 0.0122(5) Uani d . 1 C
C10 0.1329(4) 0.0146(3) 0.12013(9) 0.0134(6) Uani d . 1 C
H10 0.0130 0.0217 0.1349 0.016 Uiso calc R 1 H
C11 0.2890(4) -0.0722(3) 0.15048(9) 0.0147(6) Uani d . 1 C
C12 0.4650(3) -0.1119(3) 0.13241(9) 0.0156(6) Uani d . 1 C
H12 0.4853 -0.0806 0.0993 0.019 Uiso calc R 1 H
C13 0.6139(4) -0.1967(3) 0.16119(10) 0.0181(6) Uani d . 1 C
H13 0.7330 -0.2221 0.1475 0.022 Uiso calc R 1 H
C14 0.5897(4) -0.2433(3) 0.20888(10) 0.0187(6) Uani d . 1 C
H14 0.6913 -0.3020 0.2281 0.022 Uiso calc R 1 H
C15 0.4137(4) -0.2045(3) 0.22993(9) 0.0160(6) Uani d . 1 C
C16 0.3897(4) -0.2469(3) 0.28003(10) 0.0192(6) Uani d . 1 C
H16 0.4924 -0.3041 0.2993 0.023 Uiso calc R 1 H
C17 0.2235(4) -0.2077(3) 0.30112(10) 0.0200(6) Uani d . 1 C
H17 0.2111 -0.2353 0.3349 0.024 Uiso calc R 1 H
C18 0.0699(4) -0.1259(3) 0.27235(10) 0.0181(6) Uani d . 1 C
H18 -0.0477 -0.1003 0.2867 0.022 Uiso calc R 1 H
C19 0.0878(4) -0.0830(3) 0.22412(9) 0.0156(6) Uani d . 1 C
H19 -0.0179 -0.0272 0.2056 0.019 Uiso calc R 1 H
C20 0.2595(4) -0.1192(3) 0.20084(9) 0.0139(6) Uani d . 1 C
N1 0.1914(3) 0.2805(3) -0.05031(8) 0.0158(5) Uani d . 1 N
N2 -0.0187(3) 0.2406(3) 0.00826(7) 0.0125(5) Uani d . 1 N
O1 -0.2052(2) 0.1884(2) 0.07316(6) 0.0177(4) Uani d . 1 O
S1 0.31774(9) 0.09958(8) 0.03509(2) 0.01514(17) Uani d . 1 S

loop_
_atom_site_aniso_label
_atom_site_aniso_U_11
_atom_site_aniso_U_22
_atom_site_aniso_U_33
_atom_site_aniso_U_12
_atom_site_aniso_U_13
_atom_site_aniso_U_23
C1 0.0160(14) 0.0107(13) 0.0126(13) -0.0044(11) -0.0020(10) -0.0005(11)
C2 0.0148(13) 0.0133(13) 0.0193(14) -0.0026(12) 0.0026(10) -0.0026(12)
C3 0.0159(14) 0.0143(14) 0.0216(16) -0.0001(11) -0.0033(12) -0.0032(12)
C4 0.0226(16) 0.0107(14) 0.0194(15) -0.0013(12) -0.0037(12) 0.0043(11)
C5 0.0208(15) 0.0153(14) 0.0168(15) -0.0027(12) 0.0025(11) -0.0011(11)
C6 0.0149(14) 0.0112(13) 0.0147(14) -0.0011(11) 0.0015(11) 0.0002(11)
C7 0.0130(13) 0.0132(14) 0.0141(14) -0.0015(11) 0.0009(10) 0.0009(11)
C8 0.0155(14) 0.0124(14) 0.0133(14) -0.0044(11) 0.0003(11) -0.0014(10)
C9 0.0100(13) 0.0146(14) 0.0121(13) -0.0022(11) 0.0017(10) 0.0001(11)
C10 0.0125(13) 0.0116(13) 0.0164(14) -0.0014(11) 0.0029(10) -0.0045(11)
C11 0.0170(14) 0.0123(14) 0.0145(14) -0.0016(11) -0.0007(11) -0.0008(11)
C12 0.0170(14) 0.0142(14) 0.0153(14) -0.0005(12) -0.0003(11) -0.0035(11)
C13 0.0134(14) 0.0206(15) 0.0204(15) 0.0033(12) 0.0017(11) -0.0013(12)
C14 0.0126(14) 0.0176(15) 0.0245(15) 0.0027(11) -0.0058(11) -0.0003(12)
C15 0.0160(14) 0.0145(14) 0.0171(14) -0.0017(11) -0.0008(11) -0.0023(11)
C16 0.0250(16) 0.0148(15) 0.0167(15) 0.0018(12) -0.0037(12) 0.0016(11)
C17 0.0276(16) 0.0188(15) 0.0138(14) -0.0064(13) 0.0026(12) -0.0002(12)
C18 0.0157(14) 0.0206(16) 0.0183(15) 0.0005(12) 0.0029(11) -0.0033(12)
C19 0.0123(13) 0.0175(14) 0.0162(14) -0.0009(12) -0.0032(10) -0.0009(12)
C20 0.0175(14) 0.0097(14) 0.0141(14) -0.0012(11) -0.0011(10) -0.0027(11)
N1 0.0129(12) 0.0168(12) 0.0177(12) -0.0011(10) 0.0013(9) -0.0003(10)
N2 0.0129(11) 0.0116(11) 0.0130(12) -0.0006(9) 0.0005(9) 0.0007(9)
O1 0.0142(10) 0.0227(11) 0.0165(10) 0.0008(8) 0.0021(8) 0.0016(8)
S1 0.0125(3) 0.0175(4) 0.0155(3) 0.0014(3) 0.0015(2) 0.0018(3)

loop_
_atom_type_symbol
_atom_type_description
_atom_type_scat_dispersion_real
_atom_type_scat_dispersion_imag
_atom_type_scat_source
C C 0.0033 0.0016 'International Tables Vol C Tables 4.2.6.8 and 6.1.1.4'
H H 0.0000 0.0000 'International Tables Vol C Tables 4.2.6.8 and 6.1.1.4'
N N 0.0061 0.0033 'International Tables Vol C Tables 4.2.6.8 and 6.1.1.4'
O O 0.0106 0.0060 'International Tables Vol C Tables 4.2.6.8 and 6.1.1.4'
S S 0.1246 0.1234 'International Tables Vol C Tables 4.2.6.8 and 6.1.1.4'

loop_
_geom_angle_atom_site_label_1
_geom_angle_atom_site_label_2
_geom_angle_atom_site_label_3
_geom_angle
_geom_angle_publ_flag
C2 C1 N2 132.7(2) ?
C2 C1 C6 123.2(2) ?
N2 C1 C6 104.1(2) y
C1 C2 C3 116.4(2) ?
C1 C2 H2 121.8 ?
C3 C2 H2 121.8 ?
C2 C3 C4 121.2(2) ?
C2 C3 H3 119.4 ?
C4 C3 H3 119.4 ?
C5 C4 C3 122.0(2) ?
C5 C4 H4 119.0 ?
C3 C4 H4 119.0 ?
C4 C5 C6 117.5(2) ?
C4 C5 H5 121.2 ?
C6 C5 H5 121.2 ?
C5 C6 C1 119.7(2) ?
C5 C6 N1 129.0(2) ?
C1 C6 N1 111.3(2) y
N1 C7 N2 115.0(2) y
N1 C7 S1 133.0(2) y
N2 C7 S1 112.05(17) y
O1 C8 N2 124.7(2) y
O1 C8 C9 127.0(2) y
N2 C8 C9 108.3(2) y
C10 C9 C8 119.4(2) ?
C10 C9 S1 128.8(2) ?
C8 C9 S1 111.72(17) y
C9 C10 C11 131.5(2) ?
C9 C10 H10 114.3 ?
C11 C10 H10 114.3 ?
C12 C11 C20 118.7(2) ?
C12 C11 C10 121.9(2) ?
C20 C11 C10 119.4(2) ?
C11 C12 C13 122.1(2) ?
C11 C12 H12 119.0 ?
C13 C12 H12 119.0 ?
C14 C13 C12 120.5(2) ?
C14 C13 H13 119.8 ?
C12 C13 H13 119.8 ?
C13 C14 C15 120.3(2) ?
C13 C14 H14 119.8 ?
C15 C14 H14 119.8 ?
C14 C15 C16 120.8(2) ?
C14 C15 C20 119.8(2) ?
C16 C15 C20 119.4(2) ?
C17 C16 C15 121.6(2) ?
C17 C16 H16 119.2 ?
C15 C16 H16 119.2 ?
C16 C17 C18 119.2(2) ?
C16 C17 H17 120.4 ?
C18 C17 H17 120.4 ?
C19 C18 C17 120.8(2) ?
C19 C18 H18 119.6 ?
C17 C18 H18 119.6 ?
C18 C19 C20 121.9(2) ?
C18 C19 H19 119.1 ?
C20 C19 H19 119.1 ?
C19 C20 C15 117.1(2) ?
C19 C20 C11 124.3(2) ?
C15 C20 C11 118.6(2) ?
C7 N1 C6 103.5(2) y
C8 N2 C7 117.3(2) y
C8 N2 C1 136.6(2) y
C7 N2 C1 106.1(2) y
C7 S1 C9 90.68(12) y

loop_
_geom_bond_atom_site_label_1
_geom_bond_atom_site_label_2
_geom_bond_distance
_geom_bond_publ_flag
C1 C2 1.379(3) ?
C1 N2 1.397(3) y
C1 C6 1.405(3) y
C2 C3 1.386(3) ?
C2 H2 0.9500 ?
C3 C4 1.398(4) ?
C3 H3 0.9500 ?
C4 C5 1.385(3) ?
C4 H4 0.9500 ?
C5 C6 1.387(3) ?
C5 H5 0.9500 ?
C6 N1 1.418(3) y
C7 N1 1.288(3) y
C7 N2 1.392(3) y
C7 S1 1.740(3) y
C8 O1 1.212(3) y
C8 N2 1.386(3) y
C8 C9 1.493(3) y
C9 C10 1.334(3) y
C9 S1 1.773(2) y
C10 C11 1.458(3) ?
C10 H10 0.9500 ?
C11 C12 1.380(3) ?
C11 C20 1.442(3) ?
C12 C13 1.396(3) ?
C12 H12 0.9500 ?
C13 C14 1.365(4) ?
C13 H13 0.9500 ?
C14 C15 1.416(3) ?
C14 H14 0.9500 ?
C15 C16 1.419(4) ?
C15 C20 1.426(3) ?
C16 C17 1.358(4) ?
C16 H16 0.9500 ?
C17 C18 1.406(4) ?
C17 H17 0.9500 ?
C18 C19 1.363(3) ?
C18 H18 0.9500 ?
C19 C20 1.416(3) ?
C19 H19 0.9500 ?

loop_
_geom_torsion_atom_site_label_1
_geom_torsion_atom_site_label_2
_geom_torsion_atom_site_label_3
_geom_torsion_atom_site_label_4
_geom_torsion
N2 C1 C2 C3 -179.4(3)
C6 C1 C2 C3 -0.4(4)
C1 C2 C3 C4 -0.1(4)
C2 C3 C4 C5 0.8(4)
C3 C4 C5 C6 -0.9(4)
C4 C5 C6 C1 0.4(4)
C4 C5 C6 N1 179.3(2)
C2 C1 C6 C5 0.3(4)
N2 C1 C6 C5 179.5(2)
C2 C1 C6 N1 -178.8(2)
N2 C1 C6 N1 0.4(3)
O1 C8 C9 C10 -1.3(4)
N2 C8 C9 C10 178.6(2)
O1 C8 C9 S1 -179.3(2)
N2 C8 C9 S1 0.7(3)
C8 C9 C10 C11 -177.0(2)
S1 C9 C10 C11 0.5(4)
C9 C10 C11 C12 -8.0(4)
C9 C10 C11 C20 172.3(3)
C20 C11 C12 C13 0.4(4)
C10 C11 C12 C13 -179.3(2)
C11 C12 C13 C14 -0.1(4)
C12 C13 C14 C15 -0.7(4)
C13 C14 C15 C16 -177.7(2)
C13 C14 C15 C20 1.2(4)
C14 C15 C16 C17 178.7(2)
C20 C15 C16 C17 -0.2(4)
C15 C16 C17 C18 1.2(4)
C16 C17 C18 C19 -1.3(4)
C17 C18 C19 C20 0.4(4)
C18 C19 C20 C15 0.6(4)
C18 C19 C20 C11 -178.0(2)
C14 C15 C20 C19 -179.6(2)
C16 C15 C20 C19 -0.6(3)
C14 C15 C20 C11 -0.9(4)
C16 C15 C20 C11 178.0(2)
C12 C11 C20 C19 178.7(2)
C10 C11 C20 C19 -1.6(4)
C12 C11 C20 C15 0.1(4)
C10 C11 C20 C15 179.8(2)
N2 C7 N1 C6 -0.1(3)
S1 C7 N1 C6 -179.5(2)
C5 C6 N1 C7 -179.2(3)
C1 C6 N1 C7 -0.2(3)
O1 C8 N2 C7 179.2(2)
C9 C8 N2 C7 -0.7(3)
O1 C8 N2 C1 0.0(5)
C9 C8 N2 C1 -179.9(3)
N1 C7 N2 C8 -179.1(2)
S1 C7 N2 C8 0.4(3)
N1 C7 N2 C1 0.4(3)
S1 C7 N2 C1 179.86(17)
C2 C1 N2 C8 -2.1(5)
C6 C1 N2 C8 178.8(3)
C2 C1 N2 C7 178.7(3)
C6 C1 N2 C7 -0.4(2)
N1 C7 S1 C9 179.4(3)
N2 C7 S1 C9 0.01(19)
C10 C9 S1 C7 -178.1(3)
C8 C9 S1 C7 -0.40(19)

loop_
_cod_related_entry_id
_cod_related_entry_database
_cod_related_entry_code
1 ChemSpider 30654856
